data_4120638
loop_
_publ_author_name
'Wang, Xiaowu'
'Kehr, Gerald'
'Daniliuc, Constantin G.'
'Erker, Gerhard'

_publ_section_title
;
 Internal Adduct Formation of Active Intramolecular C4-bridged Frustrated
 Phosphane/Borane Lewis Pairs.
;
_journal_issue 8
_journal_name_full 'Journal of the American Chemical Society'
_journal_page_first 3293
_journal_paper_doi 10.1021/ja413060u
_journal_volume 136
_journal_year 2014
_chemical_formula_sum 'C34 H30 B F10 O P'
_chemical_formula_weight 686.36
_chemical_name_systematic
; 
 ? 
;
_space_group_IT_number 2
_symmetry_cell_setting triclinic
_symmetry_space_group_name_Hall '-P 1'
_symmetry_space_group_name_H-M 'P -1'
_atom_sites_solution_hydrogens geom
_atom_sites_solution_primary direct
_atom_sites_solution_secondary difmap
_audit_creation_method SHELXL-97
_cell_angle_alpha 91.802(1)
_cell_angle_beta 101.483(1)
_cell_angle_gamma 93.419(1)
_cell_formula_units_Z 2
_cell_length_a 10.2513(2)
_cell_length_b 10.7475(2)
_cell_length_c 14.2965(3)
_cell_measurement_reflns_used 3589
_cell_measurement_temperature 223(2)
_cell_measurement_theta_max 28.28
_cell_measurement_theta_min 4.08
_cell_volume 1539.34(5)
_computing_cell_refinement 'Collect (Nonius B.V., 1998)'
_computing_data_collection 'Collect (Nonius B.V., 1998)'
_computing_data_reduction 'Denzo-SMN (Otwinowski & Minor, 1997)'
_computing_molecular_graphics 'XP (BrukerAXS, 2000)'
_computing_publication_material 'SHELXL-97 (Sheldrick, 1997)'
_computing_structure_refinement 'SHELXL-97 (Sheldrick, 1997)'
_computing_structure_solution 'SHELXS-97 (Sheldrick, 1990)'
_diffrn_ambient_temperature 223(2)
_diffrn_measured_fraction_theta_full 0.948
_diffrn_measured_fraction_theta_max 0.948
_diffrn_measurement_device_type 'Nonius KappaCCD APEXII'
_diffrn_measurement_method '\w and \f scans'
_diffrn_radiation_monochromator 'Montel mirror'
_diffrn_radiation_source 'rotating anode Nonius FR591'
_diffrn_radiation_type MoK\a
_diffrn_radiation_wavelength 0.71073
_diffrn_reflns_av_R_equivalents 0.0251
_diffrn_reflns_av_sigmaI/netI 0.0320
_diffrn_reflns_limit_h_max 10
_diffrn_reflns_limit_h_min -12
_diffrn_reflns_limit_k_max 12
_diffrn_reflns_limit_k_min -12
_diffrn_reflns_limit_l_max 16
_diffrn_reflns_limit_l_min -16
_diffrn_reflns_number 7319
_diffrn_reflns_theta_full 25.00
_diffrn_reflns_theta_max 25.00
_diffrn_reflns_theta_min 4.19
_exptl_absorpt_coefficient_mu 0.178
_exptl_absorpt_correction_T_max 0.9737
_exptl_absorpt_correction_T_min 0.9434
_exptl_absorpt_correction_type multi-scan
_exptl_absorpt_process_details 'Denzo (Otwinowski, Borek, Majewski & Minor, 2003)'
_exptl_crystal_colour colourless
_exptl_crystal_density_diffrn 1.481
_exptl_crystal_density_method 'not measured'
_exptl_crystal_description block
_exptl_crystal_F_000 704
_exptl_crystal_size_max 0.33
_exptl_crystal_size_mid 0.23
_exptl_crystal_size_min 0.15
_refine_diff_density_max 0.597
_refine_diff_density_min -0.296
_refine_diff_density_rms 0.071
_refine_ls_extinction_method none
_refine_ls_goodness_of_fit_ref 1.063
_refine_ls_hydrogen_treatment constr
_refine_ls_matrix_type full
_refine_ls_number_parameters 430
_refine_ls_number_reflns 5141
_refine_ls_number_restraints 0
_refine_ls_restrained_S_all 1.063
_refine_ls_R_factor_all 0.0675
_refine_ls_R_factor_gt 0.0643
_refine_ls_shift/su_max 0.000
_refine_ls_shift/su_mean 0.000
_refine_ls_structure_factor_coef Fsqd
_refine_ls_weighting_details 'calc w=1/[\s^2^(Fo^2^)+(0.0539P)^2^+5.3446P] where P=(Fo^2^+2Fc^2^)/3'
_refine_ls_weighting_scheme calc
_refine_ls_wR_factor_gt 0.1850
_refine_ls_wR_factor_ref 0.1876
_reflns_number_gt 4782
_reflns_number_total 5141
_reflns_threshold_expression >2sigma(I)
_cod_data_source_file ja413060u_si_002.cif
_cod_data_source_block erk6400
_cod_original_sg_symbol_H-M P-1
_cod_database_code 4120638

loop_
_symmetry_equiv_pos_as_xyz
'x, y, z'
'-x, -y, -z'

loop_
_atom_site_label
_atom_site_type_symbol
_atom_site_fract_x
_atom_site_fract_y
_atom_site_fract_z
_atom_site_U_iso_or_equiv
_atom_site_adp_type
_atom_site_occupancy
_atom_site_symmetry_multiplicity
_atom_site_calc_flag
_atom_site_refinement_flags
P1 P 0.78752(9) 0.74531(8) 0.22401(7) 0.0249(2) Uani 1 1 d .
B1 B 0.5384(4) 0.6121(4) 0.2059(3) 0.0264(9) Uani 1 1 d .
O1 O 0.6913(2) 0.6280(2) 0.20476(18) 0.0269(6) Uani 1 1 d .
C1 C 0.6917(4) 0.8788(3) 0.1928(3) 0.0323(8) Uani 1 1 d .
H1A H 0.6304 0.8888 0.2366 0.039 Uiso 1 1 calc R
H1B H 0.7518 0.9543 0.1992 0.039 Uiso 1 1 calc R
C2 C 0.6118(4) 0.8622(4) 0.0897(3) 0.0356(9) Uani 1 1 d .
H2A H 0.6074 0.9437 0.0608 0.043 Uiso 1 1 calc R
H2B H 0.6588 0.8085 0.0527 0.043 Uiso 1 1 calc R
C3 C 0.4708(4) 0.8054(4) 0.0836(3) 0.0385(9) Uani 1 1 d .
H3A H 0.4209 0.8133 0.0184 0.046 Uiso 1 1 calc R
H3B H 0.4282 0.8552 0.1262 0.046 Uiso 1 1 calc R
C4 C 0.4567(4) 0.6682(4) 0.1089(3) 0.0341(9) Uani 1 1 d .
H4A H 0.4772 0.6188 0.0556 0.041 Uiso 1 1 calc R
H4B H 0.3618 0.6493 0.1085 0.041 Uiso 1 1 calc R
C11 C 0.9023(4) 0.7532(4) 0.1420(3) 0.0292(8) Uani 1 1 d .
C12 C 1.0014(4) 0.8530(4) 0.1568(3) 0.0335(9) Uani 1 1 d .
C13 C 1.0756(4) 0.8749(4) 0.0867(3) 0.0391(10) Uani 1 1 d .
H13 H 1.1411 0.9416 0.0965 0.047 Uiso 1 1 calc R
C14 C 1.0563(4) 0.8018(4) 0.0028(3) 0.0385(10) Uani 1 1 d .
C15 C 0.9641(4) 0.7006(4) -0.0075(3) 0.0368(9) Uani 1 1 d .
H15 H 0.9544 0.6470 -0.0621 0.044 Uiso 1 1 calc R
C16 C 0.8852(4) 0.6741(4) 0.0587(3) 0.0337(9) Uani 1 1 d .
C17 C 1.0388(4) 0.9375(4) 0.2467(3) 0.0415(10) Uani 1 1 d .
H17A H 0.9585 0.9659 0.2641 0.062 Uiso 1 1 calc R
H17B H 1.0948 1.0089 0.2349 0.062 Uiso 1 1 calc R
H17C H 1.0871 0.8916 0.2984 0.062 Uiso 1 1 calc R
C18 C 1.1341(5) 0.8302(5) -0.0745(3) 0.0513(12) Uani 1 1 d .
H18A H 1.1966 0.7666 -0.0773 0.077 Uiso 1 1 calc R
H18B H 1.1825 0.9111 -0.0602 0.077 Uiso 1 1 calc R
H18C H 1.0728 0.8312 -0.1356 0.077 Uiso 1 1 calc R
C19 C 0.7885(5) 0.5603(4) 0.0358(3) 0.0436(11) Uani 1 1 d .
H19A H 0.8038 0.5161 -0.0208 0.065 Uiso 1 1 calc R
H19B H 0.6978 0.5861 0.0243 0.065 Uiso 1 1 calc R
H19C H 0.8019 0.5058 0.0892 0.065 Uiso 1 1 calc R
C21 C 0.8835(4) 0.7457(3) 0.3452(3) 0.0276(8) Uani 1 1 d .
C22 C 0.8690(4) 0.8281(4) 0.4204(3) 0.0330(8) Uani 1 1 d .
C23 C 0.9509(4) 0.8185(4) 0.5100(3) 0.0408(10) Uani 1 1 d .
H23 H 0.9410 0.8733 0.5603 0.049 Uiso 1 1 calc R
C24 C 1.0464(5) 0.7313(4) 0.5279(3) 0.0433(10) Uani 1 1 d .
C25 C 1.0565(4) 0.6499(4) 0.4539(3) 0.0406(10) Uani 1 1 d .
H25 H 1.1194 0.5891 0.4654 0.049 Uiso 1 1 calc R
C26 C 0.9781(4) 0.6535(4) 0.3630(3) 0.0326(8) Uani 1 1 d .
C27 C 0.7716(5) 0.9288(4) 0.4128(3) 0.0437(10) Uani 1 1 d .
H27A H 0.7809 0.9725 0.4745 0.066 Uiso 1 1 calc R
H27B H 0.6814 0.8915 0.3931 0.066 Uiso 1 1 calc R
H27C H 0.7899 0.9874 0.3660 0.066 Uiso 1 1 calc R
C28 C 1.1354(6) 0.7261(5) 0.6248(4) 0.0625(15) Uani 1 1 d .
H28A H 1.1589 0.6410 0.6360 0.094 Uiso 1 1 calc R
H28B H 1.0889 0.7545 0.6735 0.094 Uiso 1 1 calc R
H28C H 1.2159 0.7795 0.6275 0.094 Uiso 1 1 calc R
C29 C 1.0000(5) 0.5589(4) 0.2884(3) 0.0434(10) Uani 1 1 d .
H29A H 1.0521 0.5985 0.2465 0.065 Uiso 1 1 calc R
H29B H 0.9145 0.5262 0.2512 0.065 Uiso 1 1 calc R
H29C H 1.0475 0.4913 0.3195 0.065 Uiso 1 1 calc R
C31 C 0.5187(4) 0.6654(3) 0.3119(3) 0.0302(8) Uani 1 1 d .
C32 C 0.5940(4) 0.6207(4) 0.3944(3) 0.0353(9) Uani 1 1 d .
F32 F 0.6829(2) 0.5348(2) 0.38776(17) 0.0428(6) Uani 1 1 d .
C33 C 0.5822(5) 0.6554(5) 0.4861(3) 0.0487(11) Uani 1 1 d .
F33 F 0.6590(4) 0.6080(4) 0.5620(2) 0.0737(10) Uani 1 1 d .
C34 C 0.4912(6) 0.7403(6) 0.4979(3) 0.0588(14) Uani 1 1 d .
F34 F 0.4782(4) 0.7769(4) 0.5863(2) 0.0942(13) Uani 1 1 d .
C35 C 0.4117(5) 0.7848(5) 0.4198(4) 0.0531(13) Uani 1 1 d .
F35 F 0.3200(4) 0.8658(4) 0.4306(2) 0.0807(11) Uani 1 1 d .
C36 C 0.4256(4) 0.7465(4) 0.3292(3) 0.0393(10) Uani 1 1 d .
F36 F 0.3402(3) 0.7937(3) 0.2563(2) 0.0556(7) Uani 1 1 d .
C41 C 0.4946(4) 0.4609(3) 0.2034(3) 0.0279(8) Uani 1 1 d .
C42 C 0.5703(4) 0.3609(4) 0.1930(3) 0.0300(8) Uani 1 1 d .
F42 F 0.6984(2) 0.3791(2) 0.18399(18) 0.0393(6) Uani 1 1 d .
C43 C 0.5238(4) 0.2377(4) 0.1921(3) 0.0363(9) Uani 1 1 d .
F43 F 0.6060(3) 0.1456(2) 0.1836(2) 0.0540(7) Uani 1 1 d .
C44 C 0.3969(5) 0.2078(4) 0.2026(3) 0.0408(10) Uani 1 1 d .
F44 F 0.3518(3) 0.0878(3) 0.2043(2) 0.0650(9) Uani 1 1 d .
C45 C 0.3165(4) 0.3024(4) 0.2148(3) 0.0398(10) Uani 1 1 d .
F45 F 0.1918(3) 0.2750(3) 0.2288(2) 0.0598(8) Uani 1 1 d .
C46 C 0.3664(4) 0.4244(4) 0.2140(3) 0.0342(9) Uani 1 1 d .
F46 F 0.2807(2) 0.5119(2) 0.2256(2) 0.0486(7) Uani 1 1 d .

loop_
_atom_site_aniso_label
_atom_site_aniso_U_11
_atom_site_aniso_U_22
_atom_site_aniso_U_33
_atom_site_aniso_U_23
_atom_site_aniso_U_13
_atom_site_aniso_U_12
P1 0.0233(5) 0.0226(5) 0.0288(5) -0.0018(4) 0.0061(4) 0.0005(3)
B1 0.024(2) 0.024(2) 0.031(2) -0.0027(16) 0.0069(16) 0.0013(16)
O1 0.0240(13) 0.0233(13) 0.0340(14) -0.0022(10) 0.0081(10) 0.0003(10)
C1 0.033(2) 0.0247(19) 0.040(2) 0.0000(16) 0.0084(17) 0.0030(15)
C2 0.038(2) 0.031(2) 0.038(2) 0.0073(17) 0.0057(17) 0.0025(17)
C3 0.037(2) 0.038(2) 0.037(2) 0.0072(18) -0.0017(17) 0.0060(18)
C4 0.030(2) 0.033(2) 0.036(2) -0.0016(17) 0.0023(16) 0.0009(16)
C11 0.0266(19) 0.0304(19) 0.0313(19) 0.0014(15) 0.0081(15) 0.0012(15)
C12 0.029(2) 0.034(2) 0.039(2) 0.0010(17) 0.0083(16) 0.0001(16)
C13 0.025(2) 0.044(2) 0.049(2) 0.0061(19) 0.0118(18) -0.0079(17)
C14 0.031(2) 0.049(2) 0.040(2) 0.0086(19) 0.0157(18) 0.0053(18)
C15 0.036(2) 0.043(2) 0.034(2) -0.0016(17) 0.0127(17) 0.0042(18)
C16 0.031(2) 0.037(2) 0.033(2) 0.0001(16) 0.0080(16) 0.0024(17)
C17 0.038(2) 0.038(2) 0.047(2) -0.0046(19) 0.0087(19) -0.0095(18)
C18 0.039(2) 0.071(3) 0.048(3) 0.010(2) 0.020(2) -0.002(2)
C19 0.052(3) 0.039(2) 0.041(2) -0.0137(19) 0.020(2) -0.015(2)
C21 0.0253(18) 0.0262(18) 0.0301(19) -0.0005(15) 0.0044(15) -0.0024(14)
C22 0.034(2) 0.031(2) 0.034(2) -0.0056(16) 0.0100(16) -0.0030(16)
C23 0.046(2) 0.042(2) 0.033(2) -0.0062(18) 0.0061(18) -0.0043(19)
C24 0.048(3) 0.039(2) 0.039(2) 0.0072(19) 0.0001(19) -0.0053(19)
C25 0.034(2) 0.036(2) 0.049(3) 0.0097(19) 0.0002(18) 0.0030(17)
C26 0.0280(19) 0.029(2) 0.040(2) 0.0014(16) 0.0051(16) -0.0009(15)
C27 0.042(2) 0.045(2) 0.043(2) -0.015(2) 0.0060(19) 0.0066(19)
C28 0.073(4) 0.057(3) 0.047(3) 0.010(2) -0.011(3) 0.000(3)
C29 0.043(2) 0.040(2) 0.050(3) -0.0006(19) 0.010(2) 0.0174(19)
C31 0.030(2) 0.0281(19) 0.033(2) -0.0025(15) 0.0096(16) -0.0003(15)
C32 0.035(2) 0.034(2) 0.038(2) 0.0011(17) 0.0119(17) 0.0011(17)
F32 0.0420(14) 0.0437(14) 0.0439(14) 0.0089(11) 0.0076(11) 0.0125(11)
C33 0.048(3) 0.066(3) 0.033(2) 0.004(2) 0.009(2) 0.003(2)
F33 0.080(2) 0.108(3) 0.0349(15) 0.0135(16) 0.0093(15) 0.021(2)
C34 0.069(3) 0.076(4) 0.036(3) -0.014(2) 0.023(2) 0.007(3)
F34 0.105(3) 0.143(4) 0.0426(18) -0.020(2) 0.0299(18) 0.030(3)
C35 0.047(3) 0.064(3) 0.054(3) -0.014(2) 0.022(2) 0.017(2)
F35 0.077(2) 0.098(3) 0.076(2) -0.0232(19) 0.0308(18) 0.041(2)
C36 0.037(2) 0.042(2) 0.040(2) -0.0046(18) 0.0101(18) 0.0065(18)
F36 0.0501(16) 0.0660(18) 0.0537(16) 0.0002(13) 0.0100(13) 0.0327(14)
C41 0.0275(19) 0.0277(19) 0.0275(18) -0.0023(15) 0.0048(15) -0.0027(15)
C42 0.030(2) 0.032(2) 0.0294(19) 0.0004(15) 0.0095(15) -0.0020(15)
F42 0.0329(12) 0.0305(12) 0.0591(15) 0.0009(11) 0.0203(11) 0.0034(9)
C43 0.047(2) 0.0250(19) 0.038(2) -0.0011(16) 0.0119(18) 0.0021(17)
F43 0.0680(19) 0.0257(13) 0.0741(19) 0.0004(12) 0.0270(15) 0.0086(12)
C44 0.045(2) 0.031(2) 0.044(2) 0.0007(18) 0.0083(19) -0.0110(18)
F44 0.071(2) 0.0350(15) 0.087(2) 0.0034(14) 0.0184(17) -0.0208(13)
C45 0.028(2) 0.045(2) 0.044(2) 0.0039(19) 0.0063(17) -0.0146(18)
F45 0.0378(15) 0.0653(18) 0.077(2) 0.0104(15) 0.0181(14) -0.0180(13)
C46 0.029(2) 0.037(2) 0.037(2) 0.0006(17) 0.0090(16) -0.0004(16)
F46 0.0294(13) 0.0473(15) 0.0736(18) 0.0021(13) 0.0207(12) 0.0038(11)

loop_
_atom_type_symbol
_atom_type_description
_atom_type_scat_dispersion_real
_atom_type_scat_dispersion_imag
_atom_type_scat_source
C C 0.0033 0.0016 'International Tables Vol C Tables 4.2.6.8 and 6.1.1.4'
H H 0.0000 0.0000 'International Tables Vol C Tables 4.2.6.8 and 6.1.1.4'
B B 0.0013 0.0007 'International Tables Vol C Tables 4.2.6.8 and 6.1.1.4'
O O 0.0106 0.0060 'International Tables Vol C Tables 4.2.6.8 and 6.1.1.4'
F F 0.0171 0.0103 'International Tables Vol C Tables 4.2.6.8 and 6.1.1.4'
P P 0.1023 0.0942 'International Tables Vol C Tables 4.2.6.8 and 6.1.1.4'

loop_
_geom_angle_atom_site_label_1
_geom_angle_atom_site_label_2
_geom_angle_atom_site_label_3
_geom_angle
O1 P1 C1 107.90(16)
O1 P1 C21 109.20(16)
C1 P1 C21 116.68(18)
O1 P1 C11 112.34(16)
C1 P1 C11 101.92(18)
C21 P1 C11 108.73(17)
O1 B1 C4 108.2(3)
O1 B1 C41 108.3(3)
C4 B1 C41 107.8(3)
O1 B1 C31 107.3(3)
C4 B1 C31 120.2(3)
C41 B1 C31 104.5(3)
P1 O1 B1 129.9(2)
C2 C1 P1 110.5(3)
C2 C1 H1A 109.6
P1 C1 H1A 109.6
C2 C1 H1B 109.6
P1 C1 H1B 109.6
H1A C1 H1B 108.1
C3 C2 C1 112.9(3)
C3 C2 H2A 109.0
C1 C2 H2A 109.0
C3 C2 H2B 109.0
C1 C2 H2B 109.0
H2A C2 H2B 107.8
C2 C3 C4 116.8(3)
C2 C3 H3A 108.1
C4 C3 H3A 108.1
C2 C3 H3B 108.1
C4 C3 H3B 108.1
H3A C3 H3B 107.3
C3 C4 B1 123.9(3)
C3 C4 H4A 106.4
B1 C4 H4A 106.4
C3 C4 H4B 106.4
B1 C4 H4B 106.4
H4A C4 H4B 106.4
C12 C11 C16 119.5(3)
C12 C11 P1 117.4(3)
C16 C11 P1 122.6(3)
C13 C12 C11 119.0(4)
C13 C12 C17 116.0(4)
C11 C12 C17 125.0(4)
C14 C13 C12 122.3(4)
C14 C13 H13 118.8
C12 C13 H13 118.8
C15 C14 C13 117.5(4)
C15 C14 C18 120.9(4)
C13 C14 C18 121.6(4)
C14 C15 C16 123.2(4)
C14 C15 H15 118.4
C16 C15 H15 118.4
C15 C16 C11 118.3(4)
C15 C16 C19 116.4(4)
C11 C16 C19 125.4(4)
C12 C17 H17A 109.5
C12 C17 H17B 109.5
H17A C17 H17B 109.5
C12 C17 H17C 109.5
H17A C17 H17C 109.5
H17B C17 H17C 109.5
C14 C18 H18A 109.5
C14 C18 H18B 109.5
H18A C18 H18B 109.5
C14 C18 H18C 109.5
H18A C18 H18C 109.5
H18B C18 H18C 109.5
C16 C19 H19A 109.5
C16 C19 H19B 109.5
H19A C19 H19B 109.5
C16 C19 H19C 109.5
H19A C19 H19C 109.5
H19B C19 H19C 109.5
C22 C21 C26 119.5(3)
C22 C21 P1 124.9(3)
C26 C21 P1 115.7(3)
C23 C22 C21 118.6(4)
C23 C22 C27 116.0(4)
C21 C22 C27 125.4(4)
C24 C23 C22 122.7(4)
C24 C23 H23 118.6
C22 C23 H23 118.6
C25 C24 C23 117.6(4)
C25 C24 C28 121.3(4)
C23 C24 C28 121.1(4)
C24 C25 C26 122.9(4)
C24 C25 H25 118.5
C26 C25 H25 118.5
C25 C26 C21 118.7(4)
C25 C26 C29 117.4(4)
C21 C26 C29 124.0(4)
C22 C27 H27A 109.5
C22 C27 H27B 109.5
H27A C27 H27B 109.5
C22 C27 H27C 109.5
H27A C27 H27C 109.5
H27B C27 H27C 109.5
C24 C28 H28A 109.5
C24 C28 H28B 109.5
H28A C28 H28B 109.5
C24 C28 H28C 109.5
H28A C28 H28C 109.5
H28B C28 H28C 109.5
C26 C29 H29A 109.5
C26 C29 H29B 109.5
H29A C29 H29B 109.5
C26 C29 H29C 109.5
H29A C29 H29C 109.5
H29B C29 H29C 109.5
C36 C31 C32 113.7(4)
C36 C31 B1 126.5(3)
C32 C31 B1 119.6(3)
F32 C32 C33 115.6(4)
F32 C32 C31 119.9(3)
C33 C32 C31 124.4(4)
F33 C33 C34 120.7(4)
F33 C33 C32 120.7(4)
C34 C33 C32 118.6(4)
F34 C34 C35 120.1(5)
F34 C34 C33 120.1(5)
C35 C34 C33 119.8(4)
F35 C35 C34 120.2(4)
F35 C35 C36 120.0(5)
C34 C35 C36 119.8(4)
F36 C36 C31 121.0(4)
F36 C36 C35 115.3(4)
C31 C36 C35 123.6(4)
C42 C41 C46 112.9(3)
C42 C41 B1 128.7(3)
C46 C41 B1 118.5(3)
F42 C42 C43 115.1(3)
F42 C42 C41 120.9(3)
C43 C42 C41 124.0(4)
F43 C43 C44 119.6(4)
F43 C43 C42 119.9(4)
C44 C43 C42 120.4(4)
F44 C44 C43 120.8(4)
F44 C44 C45 120.4(4)
C43 C44 C45 118.8(4)
F45 C45 C44 119.9(4)
F45 C45 C46 121.2(4)
C44 C45 C46 118.9(4)
F46 C46 C45 115.2(4)
F46 C46 C41 119.7(4)
C45 C46 C41 125.0(4)

loop_
_geom_bond_atom_site_label_1
_geom_bond_atom_site_label_2
_geom_bond_distance
P1 O1 1.536(3)
P1 C1 1.804(4)
P1 C21 1.815(4)
P1 C11 1.820(4)
B1 O1 1.570(5)
B1 C4 1.624(6)
B1 C41 1.657(5)
B1 C31 1.659(5)
C1 C2 1.535(6)
C1 H1A 0.9800
C1 H1B 0.9800
C2 C3 1.520(6)
C2 H2A 0.9800
C2 H2B 0.9800
C3 C4 1.534(6)
C3 H3A 0.9800
C3 H3B 0.9800
C4 H4A 0.9800
C4 H4B 0.9800
C11 C12 1.414(5)
C11 C16 1.417(5)
C12 C13 1.391(6)
C12 C17 1.521(6)
C13 C14 1.386(6)
C13 H13 0.9400
C14 C15 1.382(6)
C14 C18 1.515(6)
C15 C16 1.388(6)
C15 H15 0.9400
C16 C19 1.511(6)
C17 H17A 0.9700
C17 H17B 0.9700
C17 H17C 0.9700
C18 H18A 0.9700
C18 H18B 0.9700
C18 H18C 0.9700
C19 H19A 0.9700
C19 H19B 0.9700
C19 H19C 0.9700
C21 C22 1.408(5)
C21 C26 1.420(5)
C22 C23 1.395(6)
C22 C27 1.508(6)
C23 C24 1.388(6)
C23 H23 0.9400
C24 C25 1.375(6)
C24 C28 1.504(6)
C25 C26 1.390(6)
C25 H25 0.9400
C26 C29 1.508(6)
C27 H27A 0.9700
C27 H27B 0.9700
C27 H27C 0.9700
C28 H28A 0.9700
C28 H28B 0.9700
C28 H28C 0.9700
C29 H29A 0.9700
C29 H29B 0.9700
C29 H29C 0.9700
C31 C36 1.382(5)
C31 C32 1.391(6)
C32 F32 1.350(5)
C32 C33 1.381(6)
C33 F33 1.341(5)
C33 C34 1.373(7)
C34 F34 1.346(5)
C34 C35 1.363(7)
C35 F35 1.347(5)
C35 C36 1.383(6)
C36 F36 1.354(5)
C41 C42 1.384(5)
C41 C46 1.387(5)
C42 F42 1.347(4)
C42 C43 1.379(5)
C43 F43 1.355(5)
C43 C44 1.360(6)
C44 F44 1.346(5)
C44 C45 1.374(6)
C45 F45 1.350(5)
C45 C46 1.380(6)
C46 F46 1.353(5)

loop_
_geom_torsion_atom_site_label_1
_geom_torsion_atom_site_label_2
_geom_torsion_atom_site_label_3
_geom_torsion_atom_site_label_4
_geom_torsion
C1 P1 O1 B1 -27.8(3)
C21 P1 O1 B1 100.0(3)
C11 P1 O1 B1 -139.3(3)
C4 B1 O1 P1 75.7(4)
C41 B1 O1 P1 -167.7(2)
C31 B1 O1 P1 -55.5(4)
O1 P1 C1 C2 -54.4(3)
C21 P1 C1 C2 -177.7(3)
C11 P1 C1 C2 64.1(3)
P1 C1 C2 C3 93.6(4)
C1 C2 C3 C4 -69.2(5)
C2 C3 C4 B1 50.4(6)
O1 B1 C4 C3 -62.3(5)
C41 B1 C4 C3 -179.2(4)
C31 B1 C4 C3 61.5(5)
O1 P1 C11 C12 -176.0(3)
C1 P1 C11 C12 68.8(3)
C21 P1 C11 C12 -55.0(3)
O1 P1 C11 C16 12.3(4)
C1 P1 C11 C16 -103.0(3)
C21 P1 C11 C16 133.3(3)
C16 C11 C12 C13 3.1(6)
P1 C11 C12 C13 -168.9(3)
C16 C11 C12 C17 -174.2(4)
P1 C11 C12 C17 13.8(5)
C11 C12 C13 C14 -0.3(6)
C17 C12 C13 C14 177.2(4)
C12 C13 C14 C15 -3.2(6)
C12 C13 C14 C18 177.4(4)
C13 C14 C15 C16 4.2(6)
C18 C14 C15 C16 -176.5(4)
C14 C15 C16 C11 -1.5(6)
C14 C15 C16 C19 179.4(4)
C12 C11 C16 C15 -2.2(6)
P1 C11 C16 C15 169.3(3)
C12 C11 C16 C19 176.8(4)
P1 C11 C16 C19 -11.7(6)
O1 P1 C21 C22 -109.7(3)
C1 P1 C21 C22 12.9(4)
C11 P1 C21 C22 127.4(3)
O1 P1 C21 C26 69.4(3)
C1 P1 C21 C26 -168.0(3)
C11 P1 C21 C26 -53.5(3)
C26 C21 C22 C23 1.6(6)
P1 C21 C22 C23 -179.3(3)
C26 C21 C22 C27 -178.9(4)
P1 C21 C22 C27 0.2(6)
C21 C22 C23 C24 0.2(6)
C27 C22 C23 C24 -179.3(4)
C22 C23 C24 C25 -1.7(7)
C22 C23 C24 C28 178.3(4)
C23 C24 C25 C26 1.4(7)
C28 C24 C25 C26 -178.6(4)
C24 C25 C26 C21 0.4(6)
C24 C25 C26 C29 179.8(4)
C22 C21 C26 C25 -1.9(6)
P1 C21 C26 C25 179.0(3)
C22 C21 C26 C29 178.7(4)
P1 C21 C26 C29 -0.4(5)
O1 B1 C31 C36 132.2(4)
C4 B1 C31 C36 8.0(6)
C41 B1 C31 C36 -113.0(4)
O1 B1 C31 C32 -52.8(4)
C4 B1 C31 C32 -177.0(4)
C41 B1 C31 C32 62.0(4)
C36 C31 C32 F32 175.9(4)
B1 C31 C32 F32 0.3(5)
C36 C31 C32 C33 -2.0(6)
B1 C31 C32 C33 -177.6(4)
F32 C32 C33 F33 2.2(7)
C31 C32 C33 F33 -179.8(4)
F32 C32 C33 C34 -178.5(4)
C31 C32 C33 C34 -0.5(7)
F33 C33 C34 F34 -0.1(8)
C32 C33 C34 F34 -179.4(5)
F33 C33 C34 C35 -178.3(5)
C32 C33 C34 C35 2.4(8)
F34 C34 C35 F35 0.1(9)
C33 C34 C35 F35 178.4(5)
F34 C34 C35 C36 -179.9(5)
C33 C34 C35 C36 -1.6(9)
C32 C31 C36 F36 -176.9(4)
B1 C31 C36 F36 -1.6(7)
C32 C31 C36 C35 2.8(6)
B1 C31 C36 C35 178.1(4)
F35 C35 C36 F36 -1.4(7)
C34 C35 C36 F36 178.6(5)
F35 C35 C36 C31 178.9(4)
C34 C35 C36 C31 -1.1(8)
O1 B1 C41 C42 -5.8(5)
C4 B1 C41 C42 111.1(4)
C31 B1 C41 C42 -120.0(4)
O1 B1 C41 C46 173.4(3)
C4 B1 C41 C46 -69.8(4)
C31 B1 C41 C46 59.2(4)
C46 C41 C42 F42 -178.5(3)
B1 C41 C42 F42 0.7(6)
C46 C41 C42 C43 0.6(6)
B1 C41 C42 C43 179.8(4)
F42 C42 C43 F43 0.6(5)
C41 C42 C43 F43 -178.6(4)
F42 C42 C43 C44 178.6(4)
C41 C42 C43 C44 -0.5(6)
F43 C43 C44 F44 -0.2(6)
C42 C43 C44 F44 -178.3(4)
F43 C43 C44 C45 177.6(4)
C42 C43 C44 C45 -0.5(6)
F44 C44 C45 F45 0.2(6)
C43 C44 C45 F45 -177.6(4)
F44 C44 C45 C46 179.1(4)
C43 C44 C45 C46 1.3(6)
F45 C45 C46 F46 -1.7(6)
C44 C45 C46 F46 179.4(4)
F45 C45 C46 C41 177.7(4)
C44 C45 C46 C41 -1.2(7)
C42 C41 C46 F46 179.6(3)
B1 C41 C46 F46 0.3(5)
C42 C41 C46 C45 0.3(6)
B1 C41 C46 C45 -179.0(4)
